data_7208893
loop_
_publ_author_name
'Mol\<canov, Kre\<simir'
'Koji\'c-Prodi\'c, Biserka'
'Babi\'c, Darko'
'Stare, Jernej'

_publ_section_title
;
 Face-to-face stacking of dianionic quinoid rings in crystals of alkali
 salts of 2,5-dihydroxyquinone in view of \p-system polarization
;
_journal_issue 1
_journal_name_full CrystEngComm
_journal_page_first 135
_journal_paper_doi 10.1039/c2ce26119g
_journal_volume 15
_journal_year 2013
_chemical_formula_moiety 'C6 H2 O4, 2(H4 N)'
_chemical_formula_sum 'C6 H10 N2 O4'
_chemical_formula_weight 174.16
_space_group_IT_number 72
_symmetry_cell_setting orthorhombic
_symmetry_space_group_name_Hall '-I 2 2c'
_symmetry_space_group_name_H-M 'I b a m'
_audit_creation_date 2010-05-13T13:44:32-00:00
_audit_creation_method 'WinGX routine CIF_UPDATE'
_cell_angle_alpha 90
_cell_angle_beta 90
_cell_angle_gamma 90
_cell_formula_units_Z 4
_cell_length_a 8.2507(9)
_cell_length_b 12.4085(13)
_cell_length_c 7.0259(12)
_cell_measurement_reflns_used 470
_cell_measurement_temperature 293(2)
_cell_measurement_theta_max 75.241
_cell_measurement_theta_min 6.4372
_cell_volume 719.30(16)
_computing_cell_refinement
;
CrysAlisPro, Oxford Diffraction Ltd.,
Version 1.171.33.55 (release 05-01-2010 CrysAlis171 .NET)
(compiled Jan 5 2010,16:28:46)
;
_computing_data_collection
;
CrysAlisPro, Oxford Diffraction Ltd.,
Version 1.171.33.55 (release 05-01-2010 CrysAlis171 .NET)
(compiled Jan 5 2010,16:28:46)
;
_computing_data_reduction
;
CrysAlisPro, Oxford Diffraction Ltd.,
Version 1.171.33.55 (release 05-01-2010 CrysAlis171 .NET)
(compiled Jan 5 2010,16:28:46)
;
_computing_molecular_graphics 'Ortep-3 for Windows (Farrugia, 1997)'
_computing_publication_material 'WinGX publication routines (Farrugia, 1999)'
_computing_structure_refinement 'SHELXL-97 (Sheldrick, 1997)'
_computing_structure_solution 'SIR97 (Giacovazzo et al, 1997)'
_diffrn_ambient_temperature 293(2)
_diffrn_measured_fraction_theta_full 0.939
_diffrn_measured_fraction_theta_max 0.951
_diffrn_measurement_device_type 'Xcalibur, Ruby'
_diffrn_measurement_method '\w scans'
_diffrn_radiation_probe x-ray
_diffrn_radiation_type CuK\a
_diffrn_radiation_wavelength 1.54179
_diffrn_reflns_av_R_equivalents 0.0225
_diffrn_reflns_limit_h_max 10
_diffrn_reflns_limit_h_min -7
_diffrn_reflns_limit_k_max 15
_diffrn_reflns_limit_k_min -12
_diffrn_reflns_limit_l_max 8
_diffrn_reflns_limit_l_min -8
_diffrn_reflns_number 772
_diffrn_reflns_theta_full 75.41
_diffrn_reflns_theta_max 74.50
_diffrn_reflns_theta_min 6.44
_exptl_absorpt_coefficient_mu 1.172
_exptl_absorpt_correction_T_max 1
_exptl_absorpt_correction_T_min 0.37382
_exptl_absorpt_correction_type multi-scan
_exptl_crystal_colour red
_exptl_crystal_density_diffrn 1.608
_exptl_crystal_density_method 'not measured'
_exptl_crystal_description prism
_exptl_crystal_F_000 368
_exptl_crystal_size_max 0.21
_exptl_crystal_size_mid 0.07
_exptl_crystal_size_min 0.06
_refine_diff_density_max 0.338
_refine_diff_density_min -0.496
_refine_ls_extinction_method none
_refine_ls_goodness_of_fit_ref 1.122
_refine_ls_hydrogen_treatment refall
_refine_ls_matrix_type full
_refine_ls_number_parameters 47
_refine_ls_number_reflns 386
_refine_ls_number_restraints 3
_refine_ls_restrained_S_all 1.13
_refine_ls_R_factor_gt 0.0569
_refine_ls_shift/su_max 0
_refine_ls_structure_factor_coef Fsqd
_refine_ls_weighting_details 'calc w=1/[\s^2^(Fo^2^)+(0.1202P)^2^+0.8052P] where P=(Fo^2^+2Fc^2^)/3'
_refine_ls_weighting_scheme calc
_refine_ls_wR_factor_ref 0.1873
_reflns_number_gt 324
_reflns_number_total 386
_reflns_threshold_expression >2sigma(I)
_cod_data_source_file c2ce26119g.txt
_cod_data_source_block nh4dhq-2
_cod_original_formula_sum 'C6 H10 N2 O4 '
_cod_database_code 7208893

loop_
_symmetry_equiv_pos_as_xyz
'x, y, z'
'-x, -y, z'
'x, -y, -z+1/2'
'-x, y, -z+1/2'
'x+1/2, y+1/2, z+1/2'
'-x+1/2, -y+1/2, z+1/2'
'x+1/2, -y+1/2, -z+1'
'-x+1/2, y+1/2, -z+1'
'-x, -y, -z'
'x, y, -z'
'-x, y, z-1/2'
'x, -y, z-1/2'
'-x+1/2, -y+1/2, -z+1/2'
'x+1/2, y+1/2, -z+1/2'
'-x+1/2, y+1/2, z'
'x+1/2, -y+1/2, z'

loop_
_atom_site_label
_atom_site_type_symbol
_atom_site_fract_x
_atom_site_fract_y
_atom_site_fract_z
_atom_site_U_iso_or_equiv
_atom_site_adp_type
_atom_site_occupancy
_atom_site_calc_flag
_atom_site_refinement_flags
H1A H 0.061(3) 0.3060(19) 0.172(4) 0.039(7) Uiso 1 d D
H3 H -0.154(4) 0.172(3) 0 0.036(10) Uiso 1 d S
H1B H 0.062(4) 0.374(3) 0.331(4) 0.063(10) Uiso 1 d D
O2 O 0.1607(2) 0.19016(15) 0 0.0352(8) Uani 1 d S
O1 O 0.3257(2) 0.00556(17) 0 0.0356(8) Uani 1 d S
C2 C 0.0783(3) 0.1036(2) 0 0.0273(8) Uani 1 d S
C3 C -0.0906(3) 0.0992(2) 0 0.0307(9) Uani 1 d S
C1 C 0.1743(3) -0.0018(2) 0 0.0244(8) Uani 1 d S
N1 N 0 0.3442(2) 0.25 0.0366(9) Uani 1 d SD

loop_
_atom_site_aniso_label
_atom_site_aniso_U_11
_atom_site_aniso_U_22
_atom_site_aniso_U_33
_atom_site_aniso_U_23
_atom_site_aniso_U_13
_atom_site_aniso_U_12
O2 0.0245(11) 0.0199(12) 0.0612(17) 0 0 -0.0043(7)
O1 0.0169(11) 0.0295(12) 0.0602(19) 0 0 0.0006(7)
C2 0.0226(15) 0.0197(13) 0.0396(18) 0 0 -0.0007(9)
C3 0.0212(15) 0.0188(13) 0.052(2) 0 0 0.0029(9)
C1 0.0197(13) 0.0242(14) 0.0292(19) 0 0 0.0021(9)
N1 0.0369(15) 0.0322(16) 0.0406(19) 0 0.0033(12) 0

loop_
_atom_type_symbol
_atom_type_description
_atom_type_scat_dispersion_real
_atom_type_scat_dispersion_imag
_atom_type_scat_source
C C 0.0181 0.0091 'International Tables Vol C Tables 4.2.6.8 and 6.1.1.4'
H H 0 0 'International Tables Vol C Tables 4.2.6.8 and 6.1.1.4'
N N 0.0311 0.018 'International Tables Vol C Tables 4.2.6.8 and 6.1.1.4'
O O 0.0492 0.0322 'International Tables Vol C Tables 4.2.6.8 and 6.1.1.4'

loop_
_geom_angle_atom_site_label_1
_geom_angle_atom_site_label_2
_geom_angle_atom_site_label_3
_geom_angle
_geom_angle_site_symmetry_1
_geom_angle_site_symmetry_3
O2 C2 C3 124.6(2) . .
O2 C2 C1 116.5(3) . .
C3 C2 C1 118.9(2) . .
C1 C3 C2 122.0(2) 9 .
C1 C3 H3 120(2) 9 .
C2 C3 H3 118(2) . .
O1 C1 C3 124.0(3) . 9
O1 C1 C2 117.0(2) . .
C3 C1 C2 119.1(3) 9 .
H1A N1 H1B 108(3) . .

loop_
_geom_bond_atom_site_label_1
_geom_bond_atom_site_label_2
_geom_bond_distance
_geom_bond_site_symmetry_2
O2 C2 1.270(3) .
O1 C1 1.252(3) .
C2 C3 1.395(4) .
C2 C1 1.530(4) .
C3 C1 1.392(4) 9
C3 H3 1.04(4) .
C1 C3 1.392(4) 9
N1 H1A 0.882(17) .
N1 H1B 0.849(18) .

loop_
_geom_torsion_atom_site_label_1
_geom_torsion_atom_site_label_2
_geom_torsion_atom_site_label_3
_geom_torsion_atom_site_label_4
_geom_torsion
_geom_torsion_site_symmetry_4
O2 C2 C3 C1 180 9
C1 C2 C3 C1 0 9
O2 C2 C1 O1 0 .
C3 C2 C1 O1 180 .
O2 C2 C1 C3 180 9
C3 C2 C1 C3 0 9
